data_7223107
loop_
_publ_author_name
'Teki, Yoshio'
'Miyamoto, Sadaharu'
'Koide, Kentaro'

_publ_section_title
;
 \p-Topology and spin alignment in the photo-excited states of
 phenylanthracene-t-butylnitroxide radicals.
;
_journal_issue 47
_journal_name_full 'Physical chemistry chemical physics : PCCP'
_journal_page_first 31646
_journal_page_last 31652
_journal_paper_doi 10.1039/c5cp05994a
_journal_volume 17
_journal_year 2015
_chemical_formula_moiety 'C24 H22 N O'
_chemical_formula_sum 'C24 H22 N O'
_chemical_formula_weight 340.43
_space_group_IT_number 14
_symmetry_cell_setting monoclinic
_symmetry_Int_Tables_number 14
_symmetry_space_group_name_Hall '-P 2ybc'
_symmetry_space_group_name_H-M 'P 1 21/c 1'
_audit_update_record
;
2015-10-06 deposited with the CCDC.
2015-10-28 downloaded from the CCDC.
;
_cell_angle_alpha 90.00
_cell_angle_beta 103.413(3)
_cell_angle_gamma 90.00
_cell_formula_units_Z 4
_cell_length_a 8.7919(6)
_cell_length_b 26.2294(18)
_cell_length_c 8.1257(7)
_cell_measurement_reflns_used 3191
_cell_measurement_temperature 150(2)
_cell_measurement_theta_max 27.4816
_cell_measurement_theta_min 2.3816
_cell_volume 1822.7(2)
_computing_cell_refinement 'CrystalClear (Rigaku, 2001)'
_computing_data_collection 'CrystalClear (Rigaku, 2001)'
_computing_data_reduction 'CrystalClear (Rigaku, 2001)'
_computing_molecular_graphics 'Yadokari-XG (Wakita, Nemoto et al., 2009)'
_computing_publication_material 'Yadokari-XG (Wakita, Nemoto et al., 2009)'
_computing_structure_refinement 'SHELXL-97 (Sheldrick, 1997)'
_computing_structure_solution 'SIR97 (Altomare <i>et al.</i>,  1999)'
_diffrn_ambient_temperature 150(2)
_diffrn_detector_area_resol_mean 7.32
_diffrn_measured_fraction_theta_full 0.995
_diffrn_measured_fraction_theta_max 0.995
_diffrn_measurement_details
;
scan:
    Number of images: 484
               Slice: -80.0000 - 65.2000
         Image width: 0.3000
            Exp time: 32.0000
       Rotation axis: Phi
               Omega: 0.0000
                 Chi: 0.0000
                 Phi: 0.0000
                 XTD: 55.1533
              2theta: 24.9896
scan:
    Number of images: 200
               Slice: -15.0000 - 45.0000
         Image width: 0.3000
            Exp time: 32.0000
       Rotation axis: Omega
               Omega: 0.0000
                 Chi: 90.0000
                 Phi: 0.0000
                 XTD: 55.1533
              2theta: 24.9896
scan:
    Number of images: 200
               Slice: -15.0000 - 45.0000
         Image width: 0.3000
            Exp time: 32.0000
       Rotation axis: Omega
               Omega: 0.0000
                 Chi: 90.0000
                 Phi: 90.0000
                 XTD: 55.1533
              2theta: 24.9896
scan:
    Number of images: 200
               Slice: -15.0000 - 45.0000
         Image width: 0.3000
            Exp time: 32.0000
       Rotation axis: Omega
               Omega: 0.0000
                 Chi: 90.0000
                 Phi: 180.0000
                 XTD: 55.1533
              2theta: 24.9896
scan:
    Number of images: 200
               Slice: -15.0000 - 45.0000
         Image width: 0.3000
            Exp time: 32.0000
       Rotation axis: Omega
               Omega: 0.0000
                 Chi: 90.0000
                 Phi: 270.0000
                 XTD: 55.1533
              2theta: 24.9896
scan:
    Number of images: 195
               Slice: -15.0000 - 43.5000
         Image width: 0.3000
            Exp time: 32.0000
       Rotation axis: Omega
               Omega: 0.0000
                 Chi: 45.0000
                 Phi: 0.0000
                 XTD: 55.1533
              2theta: 24.9896
scan:
    Number of images: 195
               Slice: -15.0000 - 43.5000
         Image width: 0.3000
            Exp time: 32.0000
       Rotation axis: Omega
               Omega: 0.0000
                 Chi: 45.0000
                 Phi: 90.0000
                 XTD: 55.1533
              2theta: 24.9896
scan:
    Number of images: 195
               Slice: -15.0000 - 43.5000
         Image width: 0.3000
            Exp time: 32.0000
       Rotation axis: Omega
               Omega: 0.0000
                 Chi: 45.0000
                 Phi: 180.0000
                 XTD: 55.1533
              2theta: 24.9896
scan:
    Number of images: 195
               Slice: -15.0000 - 43.5000
         Image width: 0.3000
            Exp time: 32.0000
       Rotation axis: Omega
               Omega: 0.0000
                 Chi: 45.0000
                 Phi: 270.0000
                 XTD: 55.1533
              2theta: 24.9896

;
_diffrn_measurement_device 'Mercury CCD (2x2 bin mode)'
_diffrn_measurement_device_details 'AFC7: Eulerian 3-circle'
_diffrn_measurement_device_type 'Rigaku/MSC Mercury CCD'
_diffrn_measurement_method '\w and \f'
_diffrn_radiation_detector CCD
_diffrn_radiation_monochromator 'Graphite Monochromator'
_diffrn_radiation_source 'Rotating Anode'
_diffrn_radiation_type MoK\a
_diffrn_radiation_wavelength 0.71070
_diffrn_reflns_av_R_equivalents 0.0366
_diffrn_reflns_av_sigmaI/netI 0.0280
_diffrn_reflns_limit_h_max 11
_diffrn_reflns_limit_h_min -11
_diffrn_reflns_limit_k_max 34
_diffrn_reflns_limit_k_min -34
_diffrn_reflns_limit_l_max 10
_diffrn_reflns_limit_l_min -7
_diffrn_reflns_number 20644
_diffrn_reflns_reduction_process 'Lp corrections applied'
_diffrn_reflns_theta_full 27.49
_diffrn_reflns_theta_max 27.49
_diffrn_reflns_theta_min 2.38
_diffrn_source_current 250.0000
_diffrn_source_power 13.7500
_diffrn_source_voltage 55.0000
_exptl_absorpt_coefficient_mu 0.075
_exptl_absorpt_correction_T_max 0.9963
_exptl_absorpt_correction_T_min 0.9837
_exptl_absorpt_correction_type multi-scan
_exptl_absorpt_process_details 'REQAB (Rigaku, 1998)'
_exptl_crystal_colour Orange
_exptl_crystal_density_diffrn 1.241
_exptl_crystal_density_method 'not measured'
_exptl_crystal_description Platelet
_exptl_crystal_F_000 724
_exptl_crystal_preparation 'mounted on the CryoLoop with Palaton oil and placed in N2 stream at 150(2) K'
_exptl_crystal_size_max 0.22
_exptl_crystal_size_mid 0.18
_exptl_crystal_size_min 0.05
_refine_diff_density_max 0.243
_refine_diff_density_min -0.196
_refine_diff_density_rms 0.040
_refine_ls_extinction_method none
_refine_ls_goodness_of_fit_ref 1.079
_refine_ls_hydrogen_treatment refall
_refine_ls_matrix_type full
_refine_ls_number_parameters 323
_refine_ls_number_reflns 4172
_refine_ls_number_restraints 0
_refine_ls_restrained_S_all 1.079
_refine_ls_R_factor_all 0.0580
_refine_ls_R_factor_gt 0.0467
_refine_ls_shift/su_max 0.000
_refine_ls_shift/su_mean 0.000
_refine_ls_structure_factor_coef Fsqd
_refine_ls_weighting_details 'calc w=1/[\s^2^(Fo^2^)+(0.0499P)^2^+0.4995P] where P=(Fo^2^+2Fc^2^)/3'
_refine_ls_weighting_scheme calc
_refine_ls_wR_factor_gt 0.1084
_refine_ls_wR_factor_ref 0.1159
_reflns_number_gt 3507
_reflns_number_total 4172
_reflns_threshold_expression >2sigma(I)
_cod_data_source_file c5cp05994a2.cif
_cod_data_source_block AnEtPhpNit
_cod_depositor_comments
;
The following automatic conversions were performed:

'_exptl_absorpt_correction_type' value 'Multi-scan' changed to
'multi-scan' according to
/usr/data/users/saulius/crontab/automatic-downloads/rss-feeds/RSC/lib/dictionaries/cif_core.dic
dictionary named 'cif_core.dic' version 2.4.2 from 2011-04-26.

Automatic conversion script
Id: cif_fix_values 3271 2015-04-21 07:52:19Z andrius 

 Adding full bibliography for 7223106--7223107.cif.
;
_cod_original_sg_symbol_H-M P21/c
_cod_database_code 7223107

loop_
_symmetry_equiv_pos_as_xyz
'x, y, z'
'-x, y+1/2, -z+1/2'
'-x, -y, -z'
'x, -y-1/2, z-1/2'

loop_
_atom_site_label
_atom_site_type_symbol
_atom_site_fract_x
_atom_site_fract_y
_atom_site_fract_z
_atom_site_U_iso_or_equiv
_atom_site_adp_type
_atom_site_occupancy
_atom_site_symmetry_multiplicity
_atom_site_calc_flag
C1 C 0.48763(15) 0.14737(5) -0.09120(14) 0.0216(3) Uani 1 1 d
C2 C 0.65012(15) 0.15656(5) -0.04580(15) 0.0241(3) Uani 1 1 d
C3 C 0.75103(17) 0.13318(6) 0.09844(16) 0.0299(3) Uani 1 1 d
H3A H 0.7042(18) 0.1096(6) 0.1681(18) 0.031(4) Uiso 1 1 d
C4 C 0.90797(18) 0.14187(7) 0.13784(18) 0.0370(4) Uani 1 1 d
H4A H 0.976(2) 0.1248(7) 0.235(2) 0.047(5) Uiso 1 1 d
C5 C 0.97645(18) 0.17508(7) 0.03746(19) 0.0408(4) Uani 1 1 d
H5A H 1.089(2) 0.1812(7) 0.066(2) 0.047(5) Uiso 1 1 d
C6 C 0.88596(18) 0.19764(6) -0.10102(19) 0.0375(4) Uani 1 1 d
H6A H 0.931(2) 0.2198(7) -0.173(2) 0.044(5) Uiso 1 1 d
C7 C 0.72125(16) 0.18897(5) -0.14946(15) 0.0283(3) Uani 1 1 d
C8 C 0.62888(17) 0.21031(5) -0.29574(16) 0.0301(3) Uani 1 1 d
H8A H 0.6782(18) 0.2313(6) -0.3668(18) 0.034(4) Uiso 1 1 d
C9 C 0.46885(17) 0.20099(5) -0.34394(15) 0.0260(3) Uani 1 1 d
C10 C 0.37412(19) 0.22338(5) -0.49322(16) 0.0328(3) Uani 1 1 d
H10A H 0.429(2) 0.2443(7) -0.565(2) 0.044(5) Uiso 1 1 d
C11 C 0.21792(19) 0.21550(6) -0.53727(17) 0.0363(4) Uani 1 1 d
H11A H 0.154(2) 0.2312(7) -0.640(2) 0.047(5) Uiso 1 1 d
C12 C 0.14421(18) 0.18486(6) -0.43403(17) 0.0337(3) Uani 1 1 d
H12A H 0.028(2) 0.1802(7) -0.465(2) 0.043(5) Uiso 1 1 d
C13 C 0.22986(16) 0.16236(5) -0.29131(16) 0.0271(3) Uani 1 1 d
H13A H 0.1774(18) 0.1413(6) -0.2218(19) 0.033(4) Uiso 1 1 d
C14 C 0.39558(15) 0.16912(5) -0.24050(14) 0.0224(3) Uani 1 1 d
C15 C 0.41413(14) 0.11518(5) 0.02035(14) 0.0217(3) Uani 1 1 d
C16 C 0.40808(15) 0.13238(5) 0.18166(15) 0.0237(3) Uani 1 1 d
H16A H 0.4508(17) 0.1655(6) 0.2190(17) 0.025(4) Uiso 1 1 d
C17 C 0.34574(15) 0.10253(5) 0.29035(15) 0.0232(3) Uani 1 1 d
H17A H 0.3415(17) 0.1153(6) 0.4032(18) 0.025(4) Uiso 1 1 d
C18 C 0.28887(14) 0.05379(5) 0.24062(14) 0.0217(3) Uani 1 1 d
C19 C 0.28937(15) 0.03672(5) 0.07742(15) 0.0247(3) Uani 1 1 d
H19A H 0.2477(18) 0.0024(6) 0.0389(18) 0.031(4) Uiso 1 1 d
C20 C 0.35112(15) 0.06738(5) -0.03046(15) 0.0250(3) Uani 1 1 d
H20A H 0.3484(17) 0.0550(6) -0.1458(18) 0.027(4) Uiso 1 1 d
N1 N 0.22961(12) 0.02447(4) 0.35900(12) 0.0245(2) Uani 1 1 d
O1 O 0.18589(14) 0.04906(4) 0.47657(14) 0.0423(3) Uani 1 1 d
C21 C 0.22589(15) -0.03293(5) 0.36420(15) 0.0246(3) Uani 1 1 d
C22 C 0.07870(18) -0.05216(6) 0.24089(19) 0.0339(3) Uani 1 1 d
H22A H 0.078(2) -0.0411(7) 0.122(2) 0.041(4) Uiso 1 1 d
H22B H 0.077(2) -0.0899(8) 0.245(2) 0.048(5) Uiso 1 1 d
H22C H -0.014(2) -0.0395(7) 0.279(2) 0.054(5) Uiso 1 1 d
C23 C 0.37527(17) -0.05481(6) 0.32602(18) 0.0297(3) Uani 1 1 d
H23A H 0.3820(19) -0.0502(6) 0.205(2) 0.036(4) Uiso 1 1 d
H23B H 0.379(2) -0.0917(8) 0.352(2) 0.050(5) Uiso 1 1 d
H23C H 0.468(2) -0.0383(7) 0.400(2) 0.046(5) Uiso 1 1 d
C24 C 0.2196(2) -0.04854(6) 0.54399(18) 0.0346(3) Uani 1 1 d
H24A H 0.123(2) -0.0364(7) 0.573(2) 0.038(4) Uiso 1 1 d
H24B H 0.216(2) -0.0881(8) 0.540(2) 0.058(5) Uiso 1 1 d
H24C H 0.313(2) -0.0346(7) 0.629(2) 0.041(4) Uiso 1 1 d

loop_
_atom_site_aniso_label
_atom_site_aniso_U_11
_atom_site_aniso_U_22
_atom_site_aniso_U_33
_atom_site_aniso_U_23
_atom_site_aniso_U_13
_atom_site_aniso_U_12
C1 0.0256(6) 0.0198(6) 0.0210(5) -0.0016(4) 0.0085(5) -0.0013(5)
C2 0.0266(6) 0.0254(7) 0.0215(5) -0.0034(5) 0.0082(5) -0.0042(5)
C3 0.0285(7) 0.0368(8) 0.0248(6) -0.0006(5) 0.0070(5) -0.0029(6)
C4 0.0280(7) 0.0522(10) 0.0296(7) -0.0042(6) 0.0039(6) -0.0026(7)
C5 0.0259(7) 0.0577(11) 0.0394(8) -0.0109(7) 0.0090(6) -0.0132(7)
C6 0.0358(8) 0.0426(9) 0.0382(7) -0.0078(6) 0.0170(6) -0.0165(7)
C7 0.0324(7) 0.0276(7) 0.0278(6) -0.0054(5) 0.0125(5) -0.0084(6)
C8 0.0421(8) 0.0243(7) 0.0281(6) -0.0006(5) 0.0166(6) -0.0081(6)
C9 0.0377(7) 0.0199(6) 0.0224(5) -0.0014(5) 0.0113(5) 0.0014(6)
C10 0.0524(9) 0.0231(7) 0.0258(6) 0.0032(5) 0.0146(6) 0.0076(7)
C11 0.0497(9) 0.0333(8) 0.0253(6) 0.0024(5) 0.0075(6) 0.0180(7)
C12 0.0334(8) 0.0381(8) 0.0283(6) -0.0023(6) 0.0045(6) 0.0116(7)
C13 0.0289(7) 0.0273(7) 0.0256(6) -0.0021(5) 0.0076(5) 0.0030(6)
C14 0.0287(7) 0.0187(6) 0.0216(5) -0.0026(4) 0.0090(5) 0.0006(5)
C15 0.0198(6) 0.0241(6) 0.0217(5) 0.0023(4) 0.0061(4) -0.0001(5)
C16 0.0263(6) 0.0206(6) 0.0251(6) -0.0005(5) 0.0078(5) -0.0019(5)
C17 0.0244(6) 0.0242(6) 0.0222(5) -0.0011(5) 0.0079(5) 0.0018(5)
C18 0.0190(6) 0.0234(6) 0.0240(5) 0.0027(4) 0.0078(5) 0.0009(5)
C19 0.0251(6) 0.0241(7) 0.0258(6) -0.0025(5) 0.0078(5) -0.0032(6)
C20 0.0250(6) 0.0286(7) 0.0224(5) -0.0025(5) 0.0072(5) -0.0025(6)
N1 0.0258(6) 0.0245(6) 0.0266(5) -0.0005(4) 0.0131(4) -0.0011(5)
O1 0.0614(7) 0.0314(6) 0.0481(6) -0.0055(5) 0.0409(6) -0.0037(5)
C21 0.0253(6) 0.0219(6) 0.0276(6) 0.0021(5) 0.0084(5) -0.0027(5)
C22 0.0283(7) 0.0360(9) 0.0377(7) -0.0006(6) 0.0084(6) -0.0090(6)
C23 0.0282(7) 0.0267(7) 0.0353(7) -0.0010(5) 0.0095(6) 0.0027(6)
C24 0.0422(9) 0.0325(8) 0.0314(7) 0.0065(6) 0.0131(6) -0.0007(7)

loop_
_atom_type_symbol
_atom_type_description
_atom_type_scat_dispersion_real
_atom_type_scat_dispersion_imag
_atom_type_scat_source
C C 0.0033 0.0016 'International Tables Vol C Tables 4.2.6.8 and 6.1.1.4'
H H 0.0000 0.0000 'International Tables Vol C Tables 4.2.6.8 and 6.1.1.4'
N N 0.0061 0.0033 'International Tables Vol C Tables 4.2.6.8 and 6.1.1.4'
O O 0.0106 0.0060 'International Tables Vol C Tables 4.2.6.8 and 6.1.1.4'

loop_
_geom_angle_atom_site_label_1
_geom_angle_atom_site_label_2
_geom_angle_atom_site_label_3
_geom_angle
C2 C1 C14 119.93(11)
C2 C1 C15 119.55(11)
C14 C1 C15 120.51(11)
C1 C2 C3 122.53(12)
C1 C2 C7 119.96(11)
C3 C2 C7 117.46(12)
C4 C3 C2 121.46(13)
C4 C3 H3A 120.2(9)
C2 C3 H3A 118.3(9)
C3 C4 C5 120.64(14)
C3 C4 H4A 120.7(10)
C5 C4 H4A 118.7(10)
C6 C5 C4 120.00(14)
C6 C5 H5A 119.6(10)
C4 C5 H5A 120.4(11)
C5 C6 C7 121.47(14)
C5 C6 H6A 121.4(10)
C7 C6 H6A 117.2(10)
C8 C7 C6 121.65(13)
C8 C7 C2 119.41(12)
C6 C7 C2 118.93(13)
C9 C8 C7 121.41(12)
C9 C8 H8A 119.6(9)
C7 C8 H8A 118.9(9)
C8 C9 C10 121.26(12)
C8 C9 C14 119.86(12)
C10 C9 C14 118.87(13)
C11 C10 C9 121.21(13)
C11 C10 H10A 121.7(10)
C9 C10 H10A 117.1(10)
C10 C11 C12 120.27(13)
C10 C11 H11A 120.6(10)
C12 C11 H11A 119.1(10)
C13 C12 C11 120.64(14)
C13 C12 H12A 119.5(10)
C11 C12 H12A 119.9(10)
C12 C13 C14 121.13(13)
C12 C13 H13A 119.7(9)
C14 C13 H13A 119.2(9)
C1 C14 C13 122.68(11)
C1 C14 C9 119.41(12)
C13 C14 C9 117.87(11)
C20 C15 C16 117.95(11)
C20 C15 C1 121.85(10)
C16 C15 C1 120.20(11)
C17 C16 C15 121.46(12)
C17 C16 H16A 119.3(8)
C15 C16 H16A 119.2(8)
C16 C17 C18 120.04(11)
C16 C17 H17A 120.5(9)
C18 C17 H17A 119.5(8)
C17 C18 C19 119.11(11)
C17 C18 N1 117.51(10)
C19 C18 N1 123.36(11)
C20 C19 C18 119.98(12)
C20 C19 H19A 119.6(8)
C18 C19 H19A 120.4(8)
C19 C20 C15 121.35(11)
C19 C20 H20A 118.8(9)
C15 C20 H20A 119.9(9)
O1 N1 C18 116.87(11)
O1 N1 C21 117.98(10)
C18 N1 C21 124.98(10)
N1 C21 C22 109.40(11)
N1 C21 C23 110.12(10)
C22 C21 C23 112.33(12)
N1 C21 C24 107.45(11)
C22 C21 C24 108.99(11)
C23 C21 C24 108.42(11)
C21 C22 H22A 110.3(10)
C21 C22 H22B 108.8(10)
H22A C22 H22B 108.8(14)
C21 C22 H22C 108.7(11)
H22A C22 H22C 112.3(15)
H22B C22 H22C 107.8(15)
C21 C23 H23A 113.7(9)
C21 C23 H23B 107.9(11)
H23A C23 H23B 108.7(13)
C21 C23 H23C 109.5(10)
H23A C23 H23C 108.4(13)
H23B C23 H23C 108.5(14)
C21 C24 H24A 111.4(10)
C21 C24 H24B 104.2(10)
H24A C24 H24B 108.2(15)
C21 C24 H24C 110.5(9)
H24A C24 H24C 109.3(14)
H24B C24 H24C 113.2(14)

loop_
_geom_bond_atom_site_label_1
_geom_bond_atom_site_label_2
_geom_bond_distance
C1 C2 1.4109(18)
C1 C14 1.4131(17)
C1 C15 1.4912(16)
C2 C3 1.4333(18)
C2 C7 1.4379(17)
C3 C4 1.361(2)
C3 H3A 0.991(16)
C4 C5 1.419(2)
C4 H4A 0.983(18)
C5 C6 1.354(2)
C5 H5A 0.978(18)
C6 C7 1.428(2)
C6 H6A 0.972(17)
C7 C8 1.3921(19)
C8 C9 1.392(2)
C8 H8A 0.971(16)
C9 C10 1.4287(18)
C9 C14 1.4394(17)
C10 C11 1.352(2)
C10 H10A 1.000(18)
C11 C12 1.422(2)
C11 H11A 0.981(17)
C12 C13 1.3620(19)
C12 H12A 0.998(18)
C13 C14 1.4303(18)
C13 H13A 0.978(16)
C15 C20 1.3939(18)
C15 C16 1.3989(16)
C16 C17 1.3849(17)
C16 H16A 0.967(15)
C17 C18 1.3979(18)
C17 H17A 0.985(14)
C18 C19 1.4007(16)
C18 N1 1.4214(15)
C19 C20 1.3896(18)
C19 H19A 0.996(16)
C20 H20A 0.987(14)
N1 O1 1.2833(14)
N1 C21 1.5068(17)
C21 C22 1.5269(19)
C21 C23 1.5295(19)
C21 C24 1.5304(18)
C22 H22A 1.011(17)
C22 H22B 0.99(2)
C22 H22C 0.99(2)
C23 H23A 1.003(16)
C23 H23B 0.99(2)
C23 H23C 0.995(18)
C24 H24A 0.981(18)
C24 H24B 1.04(2)
C24 H24C 1.013(18)

loop_
_geom_torsion_atom_site_label_1
_geom_torsion_atom_site_label_2
_geom_torsion_atom_site_label_3
_geom_torsion_atom_site_label_4
_geom_torsion
C14 C1 C2 C3 -176.21(12)
C15 C1 C2 C3 4.53(19)
C14 C1 C2 C7 1.40(18)
C15 C1 C2 C7 -177.86(11)
C1 C2 C3 C4 178.71(13)
C7 C2 C3 C4 1.0(2)
C2 C3 C4 C5 0.7(2)
C3 C4 C5 C6 -1.4(2)
C4 C5 C6 C7 0.2(2)
C5 C6 C7 C8 -177.16(14)
C5 C6 C7 C2 1.6(2)
C1 C2 C7 C8 -1.10(19)
C3 C2 C7 C8 176.63(12)
C1 C2 C7 C6 -179.91(12)
C3 C2 C7 C6 -2.18(19)
C6 C7 C8 C9 178.83(13)
C2 C7 C8 C9 0.0(2)
C7 C8 C9 C10 179.35(12)
C7 C8 C9 C14 0.7(2)
C8 C9 C10 C11 -178.04(13)
C14 C9 C10 C11 0.65(19)
C9 C10 C11 C12 0.6(2)
C10 C11 C12 C13 -1.1(2)
C11 C12 C13 C14 0.4(2)
C2 C1 C14 C13 -178.36(12)
C15 C1 C14 C13 0.90(18)
C2 C1 C14 C9 -0.68(17)
C15 C1 C14 C9 178.58(11)
C12 C13 C14 C1 178.45(12)
C12 C13 C14 C9 0.74(19)
C8 C9 C14 C1 -0.36(18)
C10 C9 C14 C1 -179.07(11)
C8 C9 C14 C13 177.43(12)
C10 C9 C14 C13 -1.28(17)
C2 C1 C15 C20 -112.24(14)
C14 C1 C15 C20 68.50(17)
C2 C1 C15 C16 67.16(16)
C14 C1 C15 C16 -112.10(14)
C20 C15 C16 C17 1.82(19)
C1 C15 C16 C17 -177.60(12)
C15 C16 C17 C18 0.82(19)
C16 C17 C18 C19 -2.91(19)
C16 C17 C18 N1 178.57(11)
C17 C18 C19 C20 2.34(19)
N1 C18 C19 C20 -179.23(12)
C18 C19 C20 C15 0.3(2)
C16 C15 C20 C19 -2.40(19)
C1 C15 C20 C19 177.01(12)
C17 C18 N1 O1 21.77(17)
C19 C18 N1 O1 -156.69(12)
C17 C18 N1 C21 -153.37(12)
C19 C18 N1 C21 28.18(18)
O1 N1 C21 C22 99.95(13)
C18 N1 C21 C22 -84.96(14)
O1 N1 C21 C23 -136.13(12)
C18 N1 C21 C23 38.96(16)
O1 N1 C21 C24 -18.23(16)
C18 N1 C21 C24 156.86(12)
